data_1503288
loop_
_publ_author_name
'Cao, Jian'
'Huang, Xian'

_publ_section_title
;
 Facile synthesis of tetrahydro-1H-isoindolones via a sequential
 three-component copper-catalyzed coupling/propargyl-allenyl
 isomerization/[4 + 2] cyclization reaction.
;
_journal_issue 21
_journal_name_full 'Organic letters'
_journal_page_first 5048
_journal_page_last 5051
_journal_paper_doi 10.1021/ol102235t
_journal_volume 12
_journal_year 2010
_chemical_formula_moiety 'C27 H25 N O'
_chemical_formula_sum 'C27 H25 N O'
_chemical_formula_weight 379.48
_chemical_name_systematic
; 
 ? 
;
_space_group_IT_number 2
_symmetry_cell_setting triclinic
_symmetry_space_group_name_Hall '-P 1'
_symmetry_space_group_name_H-M 'P -1'
_atom_sites_solution_hydrogens geom
_atom_sites_solution_primary direct
_atom_sites_solution_secondary difmap
_audit_creation_method SHELXL-97
_cell_angle_alpha 113.640(12)
_cell_angle_beta 108.357(11)
_cell_angle_gamma 96.114(10)
_cell_formula_units_Z 2
_cell_length_a 9.0955(10)
_cell_length_b 11.2163(14)
_cell_length_c 11.8083(15)
_cell_measurement_reflns_used 2245
_cell_measurement_temperature 293(2)
_cell_measurement_theta_max 29.2839
_cell_measurement_theta_min 3.4094
_cell_volume 1009.2(3)
_computing_cell_refinement
;
CrysAlisPro, Oxford Diffraction Ltd.,
Version 1.171.33.52 (release 06-11-2009 CrysAlis171 .NET)
(compiled Nov  6 2009,16:24:50)
;
_computing_data_collection
;
CrysAlisPro, Oxford Diffraction Ltd.,
Version 1.171.33.52 (release 06-11-2009 CrysAlis171 .NET)
(compiled Nov  6 2009,16:24:50)
;
_computing_data_reduction
;
CrysAlisPro, Oxford Diffraction Ltd.,
Version 1.171.33.52 (release 06-11-2009 CrysAlis171 .NET)
(compiled Nov  6 2009,16:24:50)
;
_computing_molecular_graphics
;
 OLEX2: a complete structure solution, refinement and analysis program.
 Dolomanov et al., J. Appl. Cryst. (2009). 42, 339-341
;
_computing_publication_material
;
 OLEX2: a complete structure solution, refinement and analysis program.
 Dolomanov et al., J. Appl. Cryst. (2009). 42, 339-341
;
_diffrn_ambient_temperature 293(2)
_diffrn_detector_area_resol_mean 10.3592
_diffrn_measured_fraction_theta_full 0.998
_diffrn_measured_fraction_theta_max 0.998
_diffrn_measurement_device_type 'Xcalibur, Atlas, Gemini ultra'
_diffrn_measurement_method '\w scans'
_diffrn_radiation_monochromator graphite
_diffrn_radiation_source 'fine-focus sealed tube'
_diffrn_radiation_type MoK\a
_diffrn_radiation_wavelength 0.71073
_diffrn_reflns_av_R_equivalents 0.0320
_diffrn_reflns_av_sigmaI/netI 0.0680
_diffrn_reflns_limit_h_max 10
_diffrn_reflns_limit_h_min -10
_diffrn_reflns_limit_k_max 13
_diffrn_reflns_limit_k_min -12
_diffrn_reflns_limit_l_max 14
_diffrn_reflns_limit_l_min -14
_diffrn_reflns_number 7886
_diffrn_reflns_theta_full 25.35
_diffrn_reflns_theta_max 25.35
_diffrn_reflns_theta_min 3.42
_exptl_absorpt_coefficient_mu 0.075
_exptl_absorpt_correction_T_max 0.987
_exptl_absorpt_correction_T_min 0.982
_exptl_absorpt_correction_type multi-scan
_exptl_absorpt_process_details
;
CrysAlisPro, Oxford Diffraction Ltd.,
Version 1.171.33.53 (release 17-11-2009 CrysAlis171 .NET)
(compiled Nov 17 2009,16:58:22)
Empirical absorption correction using spherical harmonics,
 implemented in SCALE3 ABSPACK scaling algorithm.
;
_exptl_crystal_colour red
_exptl_crystal_density_diffrn 1.249
_exptl_crystal_density_method 'not measured'
_exptl_crystal_description block
_exptl_crystal_F_000 404
_exptl_crystal_size_max 0.48
_exptl_crystal_size_mid 0.20
_exptl_crystal_size_min 0.18
_refine_diff_density_max 0.120
_refine_diff_density_min -0.160
_refine_diff_density_rms 0.031
_refine_ls_extinction_method none
_refine_ls_goodness_of_fit_ref 0.832
_refine_ls_hydrogen_treatment constr
_refine_ls_matrix_type full
_refine_ls_number_parameters 263
_refine_ls_number_reflns 3670
_refine_ls_number_restraints 0
_refine_ls_restrained_S_all 0.832
_refine_ls_R_factor_all 0.0943
_refine_ls_R_factor_gt 0.0399
_refine_ls_shift/su_max 0.001
_refine_ls_shift/su_mean 0.000
_refine_ls_structure_factor_coef Fsqd
_refine_ls_weighting_details 'calc w=1/[\s^2^(Fo^2^)+(0.0462P)^2^+0.0000P] where P=(Fo^2^+2Fc^2^)/3'
_refine_ls_weighting_scheme calc
_refine_ls_wR_factor_gt 0.0835
_refine_ls_wR_factor_ref 0.0948
_reflns_number_gt 1893
_reflns_number_total 3670
_reflns_threshold_expression >2sigma(I)
_cod_data_source_file ol102235t_si_003.cif
_cod_data_source_block 100618_caoj_756
_cod_depositor_comments
;
The following automatic conversions were performed:

'_symmetry_cell_setting' value 'Triclinic' changed to 'triclinic'
according to /home/saulius/struct/CIF-dictionaries/cif_core.dic
dictionary named 'cif_core.dic' version 2.4.2 from 2011-04-26.

Automatic conversion script
Id: cif_fix_values 1715 2011-07-08 13:25:40Z adriana 

The following automatic conversions were performed:

'_exptl_absorpt_correction_type' value 'multi-scan'' was replaced
with the value 'multi-scan' as specified in the replacement file
'src/cod-tools/trunk/data/replacement-values/replacement_values.lst'.

Automatic conversion script
Id: cif_fix_values 5376 2017-05-30 11:51:03Z andrius 
;
_cod_original_cell_volume 1009.2(2)
_cod_database_code 1503288

loop_
_symmetry_equiv_pos_as_xyz
'x, y, z'
'-x, -y, -z'

loop_
_atom_site_label
_atom_site_type_symbol
_atom_site_fract_x
_atom_site_fract_y
_atom_site_fract_z
_atom_site_U_iso_or_equiv
_atom_site_adp_type
_atom_site_occupancy
_atom_site_symmetry_multiplicity
_atom_site_calc_flag
_atom_site_refinement_flags
O1 O 0.36813(18) 0.79618(13) 0.08195(13) 0.0759(4) Uani 1 1 d .
N1 N 0.24390(16) 0.95164(13) 0.18431(13) 0.0469(4) Uani 1 1 d .
C1 C 0.3933(2) 0.74064(18) 0.45834(17) 0.0525(5) Uani 1 1 d .
H1 H 0.4975 0.7774 0.5345 0.063 Uiso 1 1 calc R
C2 C 0.3360(3) 0.5945(2) 0.4302(2) 0.0706(6) Uani 1 1 d .
H2B H 0.4092 0.5443 0.4018 0.085 Uiso 1 1 calc R
H2A H 0.2304 0.5528 0.3576 0.085 Uiso 1 1 calc R
C3 C 0.3281(3) 0.5879(2) 0.5552(2) 0.0884(8) Uani 1 1 d .
H3A H 0.2886 0.4944 0.5335 0.106 Uiso 1 1 calc R
H3B H 0.4355 0.6228 0.6252 0.106 Uiso 1 1 calc R
C4 C 0.2192(3) 0.6686(2) 0.6072(2) 0.0843(7) Uani 1 1 d .
H4A H 0.1094 0.6284 0.5410 0.101 Uiso 1 1 calc R
H4B H 0.2220 0.6665 0.6891 0.101 Uiso 1 1 calc R
C5 C 0.2736(3) 0.8130(2) 0.63474(19) 0.0680(6) Uani 1 1 d .
H5B H 0.1982 0.8618 0.6607 0.082 Uiso 1 1 calc R
H5A H 0.3781 0.8565 0.7087 0.082 Uiso 1 1 calc R
C6 C 0.2839(2) 0.81859(17) 0.51238(17) 0.0505(5) Uani 1 1 d .
C7 C 0.1990(2) 0.88194(17) 0.45201(17) 0.0493(5) Uani 1 1 d .
H7 H 0.1318 0.9266 0.4882 0.059 Uiso 1 1 calc R
C8 C 0.2077(2) 0.88351(16) 0.33370(16) 0.0440(4) Uani 1 1 d .
C9 C 0.2745(2) 0.78072(16) 0.25070(16) 0.0441(4) Uani 1 1 d .
C10 C 0.1430(2) 0.64748(17) 0.15262(17) 0.0567(5) Uani 1 1 d .
H10B H 0.1842 0.5864 0.0944 0.085 Uiso 1 1 calc R
H10C H 0.0520 0.6651 0.0998 0.085 Uiso 1 1 calc R
H10A H 0.1108 0.6078 0.2024 0.085 Uiso 1 1 calc R
C11 C 0.4260(2) 0.76997(17) 0.34851(16) 0.0466(5) Uani 1 1 d .
H11 H 0.4971 0.8620 0.3989 0.056 Uiso 1 1 calc R
C12 C 0.5247(2) 0.68454(17) 0.28405(16) 0.0442(5) Uani 1 1 d .
C13 C 0.6779(2) 0.74772(19) 0.30862(18) 0.0578(5) Uani 1 1 d .
H13 H 0.7159 0.8409 0.3610 0.069 Uiso 1 1 calc R
C14 C 0.7770(2) 0.6773(2) 0.25805(19) 0.0701(6) Uani 1 1 d .
H14 H 0.8805 0.7230 0.2779 0.084 Uiso 1 1 calc R
C15 C 0.7233(3) 0.5405(2) 0.17881(19) 0.0632(6) Uani 1 1 d .
H15 H 0.7898 0.4924 0.1450 0.076 Uiso 1 1 calc R
C16 C 0.5709(3) 0.47554(19) 0.15004(18) 0.0598(6) Uani 1 1 d .
H16 H 0.5324 0.3828 0.0944 0.072 Uiso 1 1 calc R
C17 C 0.4732(2) 0.54608(18) 0.20268(17) 0.0542(5) Uani 1 1 d .
H17 H 0.3702 0.4995 0.1830 0.065 Uiso 1 1 calc R
C18 C 0.3078(2) 0.83999(17) 0.16279(17) 0.0517(5) Uani 1 1 d .
C19 C 0.1866(2) 0.97532(17) 0.28904(16) 0.0455(5) Uani 1 1 d .
C20 C 0.1231(2) 1.08994(18) 0.32937(18) 0.0547(5) Uani 1 1 d .
H20 H 0.0895 1.1111 0.4001 0.066 Uiso 1 1 calc R
C21 C 0.1115(2) 1.16618(19) 0.26727(18) 0.0600(6) Uani 1 1 d .
H21 H 0.0661 1.2379 0.2935 0.072 Uiso 1 1 calc R
C22 C 0.1671(2) 1.14177(17) 0.16015(18) 0.0513(5) Uani 1 1 d .
C23 C 0.1546(2) 1.22193(19) 0.0954(2) 0.0632(6) Uani 1 1 d .
H23 H 0.1057 1.2916 0.1193 0.076 Uiso 1 1 calc R
C24 C 0.2129(2) 1.2007(2) -0.0030(2) 0.0673(6) Uani 1 1 d .
H24 H 0.2047 1.2562 -0.0445 0.081 Uiso 1 1 calc R
C25 C 0.2833(2) 1.0969(2) -0.03987(19) 0.0658(6) Uani 1 1 d .
H25 H 0.3241 1.0831 -0.1058 0.079 Uiso 1 1 calc R
C26 C 0.2944(2) 1.01275(19) 0.01941(18) 0.0584(5) Uani 1 1 d .
H26 H 0.3412 0.9420 -0.0073 0.070 Uiso 1 1 calc R
C27 C 0.2361(2) 1.03351(17) 0.11867(17) 0.0480(5) Uani 1 1 d .

loop_
_atom_site_aniso_label
_atom_site_aniso_U_11
_atom_site_aniso_U_22
_atom_site_aniso_U_33
_atom_site_aniso_U_23
_atom_site_aniso_U_13
_atom_site_aniso_U_12
O1 0.1084(12) 0.0755(10) 0.0869(10) 0.0444(8) 0.0723(10) 0.0541(9)
N1 0.0493(10) 0.0435(9) 0.0502(9) 0.0183(8) 0.0250(8) 0.0167(8)
C1 0.0490(12) 0.0607(13) 0.0515(11) 0.0236(10) 0.0248(10) 0.0221(10)
C2 0.0894(17) 0.0671(15) 0.0853(15) 0.0423(12) 0.0547(13) 0.0426(13)
C3 0.123(2) 0.0981(18) 0.1042(17) 0.0692(15) 0.0768(17) 0.0658(17)
C4 0.108(2) 0.1020(19) 0.0999(17) 0.0684(15) 0.0717(16) 0.0569(16)
C5 0.0729(15) 0.0873(17) 0.0618(13) 0.0362(12) 0.0398(11) 0.0399(13)
C6 0.0496(12) 0.0492(11) 0.0494(11) 0.0162(9) 0.0231(9) 0.0158(10)
C7 0.0478(12) 0.0461(11) 0.0524(11) 0.0147(9) 0.0273(9) 0.0156(10)
C8 0.0407(11) 0.0399(11) 0.0486(11) 0.0146(9) 0.0215(9) 0.0115(9)
C9 0.0455(11) 0.0405(11) 0.0445(10) 0.0137(9) 0.0222(9) 0.0140(9)
C10 0.0500(12) 0.0492(12) 0.0555(11) 0.0123(10) 0.0172(10) 0.0136(10)
C11 0.0405(11) 0.0403(10) 0.0509(10) 0.0114(9) 0.0211(9) 0.0098(9)
C12 0.0398(11) 0.0462(12) 0.0458(10) 0.0181(9) 0.0196(9) 0.0130(9)
C13 0.0485(13) 0.0517(12) 0.0590(12) 0.0126(10) 0.0233(10) 0.0053(10)
C14 0.0462(13) 0.0818(17) 0.0732(14) 0.0215(13) 0.0318(11) 0.0144(12)
C15 0.0573(14) 0.0777(16) 0.0665(13) 0.0303(12) 0.0377(12) 0.0339(13)
C16 0.0691(16) 0.0513(12) 0.0660(13) 0.0223(10) 0.0376(12) 0.0270(12)
C17 0.0488(12) 0.0446(12) 0.0675(12) 0.0188(10) 0.0295(10) 0.0138(10)
C18 0.0542(12) 0.0460(11) 0.0534(12) 0.0154(9) 0.0273(10) 0.0185(10)
C19 0.0416(11) 0.0438(11) 0.0455(10) 0.0128(9) 0.0203(9) 0.0124(9)
C20 0.0566(13) 0.0545(12) 0.0574(11) 0.0210(10) 0.0307(10) 0.0253(11)
C21 0.0659(14) 0.0553(13) 0.0662(13) 0.0264(11) 0.0318(11) 0.0323(11)
C22 0.0474(12) 0.0443(11) 0.0563(11) 0.0190(10) 0.0189(10) 0.0120(10)
C23 0.0632(14) 0.0548(13) 0.0712(14) 0.0295(12) 0.0237(12) 0.0206(11)
C24 0.0728(15) 0.0621(14) 0.0698(14) 0.0368(11) 0.0238(12) 0.0149(12)
C25 0.0688(15) 0.0689(14) 0.0627(13) 0.0307(12) 0.0304(11) 0.0145(12)
C26 0.0623(14) 0.0584(13) 0.0610(12) 0.0272(11) 0.0318(11) 0.0178(11)
C27 0.0396(11) 0.0430(11) 0.0492(11) 0.0148(9) 0.0127(9) 0.0052(9)

loop_
_atom_type_symbol
_atom_type_description
_atom_type_scat_dispersion_real
_atom_type_scat_dispersion_imag
_atom_type_scat_source
C C 0.0033 0.0016 'International Tables Vol C Tables 4.2.6.8 and 6.1.1.4'
H H 0.0000 0.0000 'International Tables Vol C Tables 4.2.6.8 and 6.1.1.4'
O O 0.0106 0.0060 'International Tables Vol C Tables 4.2.6.8 and 6.1.1.4'
N N 0.0061 0.0033 'International Tables Vol C Tables 4.2.6.8 and 6.1.1.4'

loop_
_geom_angle_atom_site_label_1
_geom_angle_atom_site_label_2
_geom_angle_atom_site_label_3
_geom_angle
C18 N1 C27 128.01(14)
C18 N1 C19 109.11(14)
C27 N1 C19 122.88(13)
C6 C1 C2 108.00(15)
C6 C1 C11 112.96(14)
C2 C1 C11 119.64(14)
C6 C1 H1 105.0
C2 C1 H1 105.0
C11 C1 H1 105.0
C1 C2 C3 111.21(16)
C1 C2 H2B 109.4
C3 C2 H2B 109.4
C1 C2 H2A 109.4
C3 C2 H2A 109.4
H2B C2 H2A 108.0
C4 C3 C2 111.85(16)
C4 C3 H3A 109.2
C2 C3 H3A 109.2
C4 C3 H3B 109.2
C2 C3 H3B 109.2
H3A C3 H3B 107.9
C5 C4 C3 110.15(18)
C5 C4 H4A 109.6
C3 C4 H4A 109.6
C5 C4 H4B 109.6
C3 C4 H4B 109.6
H4A C4 H4B 108.1
C6 C5 C4 110.73(15)
C6 C5 H5B 109.5
C4 C5 H5B 109.5
C6 C5 H5A 109.5
C4 C5 H5A 109.5
H5B C5 H5A 108.1
C7 C6 C5 123.16(15)
C7 C6 C1 122.29(16)
C5 C6 C1 114.49(15)
C6 C7 C8 122.34(15)
C6 C7 H7 118.8
C8 C7 H7 118.8
C19 C8 C7 130.40(14)
C19 C8 C9 109.52(14)
C7 C8 C9 119.36(15)
C8 C9 C18 102.62(13)
C8 C9 C10 110.45(13)
C18 C9 C10 105.21(13)
C8 C9 C11 107.77(12)
C18 C9 C11 114.41(14)
C10 C9 C11 115.61(14)
C9 C10 H10B 109.5
C9 C10 H10C 109.5
H10B C10 H10C 109.5
C9 C10 H10A 109.5
H10B C10 H10A 109.5
H10C C10 H10A 109.5
C12 C11 C9 116.02(13)
C12 C11 C1 114.19(13)
C9 C11 C1 112.68(13)
C12 C11 H11 104.1
C9 C11 H11 104.1
C1 C11 H11 104.1
C13 C12 C17 116.36(15)
C13 C12 C11 118.55(15)
C17 C12 C11 125.09(16)
C12 C13 C14 122.22(18)
C12 C13 H13 118.9
C14 C13 H13 118.9
C15 C14 C13 120.07(19)
C15 C14 H14 120.0
C13 C14 H14 120.0
C16 C15 C14 119.09(17)
C16 C15 H15 120.5
C14 C15 H15 120.5
C15 C16 C17 120.61(18)
C15 C16 H16 119.7
C17 C16 H16 119.7
C16 C17 C12 121.61(18)
C16 C17 H17 119.2
C12 C17 H17 119.2
O1 C18 N1 124.88(17)
O1 C18 C9 127.71(15)
N1 C18 C9 107.25(14)
C8 C19 N1 110.92(13)
C8 C19 C20 131.93(16)
N1 C19 C20 117.13(16)
C21 C20 C19 120.90(17)
C21 C20 H20 119.5
C19 C20 H20 119.5
C20 C21 C22 122.22(16)
C20 C21 H21 118.9
C22 C21 H21 118.9
C23 C22 C27 118.24(17)
C23 C22 C21 121.97(16)
C27 C22 C21 119.79(18)
C24 C23 C22 121.45(18)
C24 C23 H23 119.3
C22 C23 H23 119.3
C23 C24 C25 119.51(19)
C23 C24 H24 120.2
C25 C24 H24 120.2
C24 C25 C26 120.91(18)
C24 C25 H25 119.5
C26 C25 H25 119.5
C25 C26 C27 119.93(17)
C25 C26 H26 120.0
C27 C26 H26 120.0
C26 C27 C22 119.91(18)
C26 C27 N1 123.07(15)
C22 C27 N1 117.01(16)

loop_
_geom_bond_atom_site_label_1
_geom_bond_atom_site_label_2
_geom_bond_distance
O1 C18 1.2104(18)
N1 C18 1.401(2)
N1 C27 1.414(2)
N1 C19 1.429(2)
C1 C6 1.516(2)
C1 C2 1.529(3)
C1 C11 1.563(2)
C1 H1 0.9800
C2 C3 1.531(3)
C2 H2B 0.9700
C2 H2A 0.9700
C3 C4 1.518(2)
C3 H3A 0.9700
C3 H3B 0.9700
C4 C5 1.510(3)
C4 H4A 0.9700
C4 H4B 0.9700
C5 C6 1.502(2)
C5 H5B 0.9700
C5 H5A 0.9700
C6 C7 1.337(2)
C7 C8 1.431(2)
C7 H7 0.9300
C8 C19 1.338(2)
C8 C9 1.509(2)
C9 C18 1.523(2)
C9 C10 1.538(2)
C9 C11 1.547(2)
C10 H10B 0.9600
C10 H10C 0.9600
C10 H10A 0.9600
C11 C12 1.527(2)
C11 H11 0.9800
C12 C13 1.378(2)
C12 C17 1.385(2)
C13 C14 1.380(2)
C13 H13 0.9300
C14 C15 1.368(3)
C14 H14 0.9300
C15 C16 1.363(3)
C15 H15 0.9300
C16 C17 1.381(2)
C16 H16 0.9300
C17 H17 0.9300
C19 C20 1.434(2)
C20 C21 1.324(2)
C20 H20 0.9300
C21 C22 1.444(2)
C21 H21 0.9300
C22 C23 1.387(3)
C22 C27 1.410(2)
C23 C24 1.372(3)
C23 H23 0.9300
C24 C25 1.372(2)
C24 H24 0.9300
C25 C26 1.377(3)
C25 H25 0.9300
C26 C27 1.382(2)
C26 H26 0.9300
